data_2209617
loop_
_publ_author_name
'\,Ci\(gdem Y\"uksektepe'
'Nezihe \,Cal\?i\,skan'
'Ibrahim Y\?ilmaz'
'Alaaddin \,Cukurovali'

_publ_section_title
;2-{[4-(3-Mesityl-3-methylcyclobutyl)thiazol-2-yl]hydrazono}-1,2-diphenylethanol
 ethanol solvate
;
_journal_coeditor_code OB2026
_journal_issue 7
_journal_name_full 'Acta Crystallographica Section E'
_journal_page_first o2762
_journal_page_last o2764
_journal_paper_doi 10.1107/S1600536806021337
_journal_volume 62
_journal_year 2006
_chemical_formula_iupac 'C31 H33 N3 O S , C2 H6 O'
_chemical_formula_moiety 'C31 H33 N3 O S , C2 H6 O'
_chemical_formula_sum 'C33 H39 N3 O2 S'
_chemical_formula_weight 541.76
_chemical_melting_point 417
_chemical_name_systematic
;
2-{[4-(3-Methyl-3-mesitylcyclobutyl)thiazol]hydrazono}-1,2-diphenylethanol
ethanol solvate
;
_space_group_IT_number 2
_symmetry_cell_setting triclinic
_symmetry_space_group_name_Hall '-P 1'
_symmetry_space_group_name_H-M 'P -1'
_atom_sites_solution_hydrogens geom
_atom_sites_solution_primary direct
_atom_sites_solution_secondary difmap
_audit_creation_method SHELXL97
_cell_angle_alpha 92.876(10)
_cell_angle_beta 100.365(10)
_cell_angle_gamma 105.410(10)
_cell_formula_units_Z 2
_cell_length_a 9.0997(11)
_cell_length_b 9.9104(14)
_cell_length_c 17.540(2)
_cell_measurement_reflns_used 16690
_cell_measurement_temperature 296
_cell_measurement_theta_max 25.00
_cell_measurement_theta_min 2.14
_cell_volume 1492.0(3)
_computing_cell_refinement X-AREA
_computing_data_collection 'X-AREA (Stoe & Cie, 2002)'
_computing_data_reduction 'X-RED32 (Stoe & Cie, 2002)'
_computing_molecular_graphics 'ORTEP-3 for Windows (Farrugia, 1997)'
_computing_publication_material 'WinGX (Farrugia, 1999)'
_computing_structure_refinement 'SHELXL97 (Sheldrick, 1997)'
_computing_structure_solution 'SHELXS97 (Sheldrick, 1997)'
_diffrn_ambient_temperature 296
_diffrn_detector_area_resol_mean 6.67
_diffrn_measured_fraction_theta_full 0.998
_diffrn_measured_fraction_theta_max 0.998
_diffrn_measurement_device_type 'Stoe IPDS 2'
_diffrn_measurement_method 'rotation method'
_diffrn_radiation_monochromator 'plane graphite'
_diffrn_radiation_source 'fine-focus sealed tube'
_diffrn_radiation_type 'Mo K\a'
_diffrn_radiation_wavelength 0.71073
_diffrn_reflns_av_R_equivalents 0.0671
_diffrn_reflns_av_sigmaI/netI 0.0927
_diffrn_reflns_limit_h_max 10
_diffrn_reflns_limit_h_min -10
_diffrn_reflns_limit_k_max 11
_diffrn_reflns_limit_k_min -11
_diffrn_reflns_limit_l_max 20
_diffrn_reflns_limit_l_min -20
_diffrn_reflns_number 13616
_diffrn_reflns_theta_full 25.00
_diffrn_reflns_theta_max 25.00
_diffrn_reflns_theta_min 2.14
_diffrn_standards_decay_% 0
_diffrn_standards_interval_count 0
_diffrn_standards_number 0
_exptl_absorpt_coefficient_mu 0.142
_exptl_absorpt_correction_T_max 0.9860
_exptl_absorpt_correction_T_min 0.9546
_exptl_absorpt_correction_type integration
_exptl_absorpt_process_details '(X-RED32; Stoe & Cie, 2002)'
_exptl_crystal_colour colourless
_exptl_crystal_density_diffrn 1.206
_exptl_crystal_density_method 'not measured'
_exptl_crystal_description prism
_exptl_crystal_F_000 580
_exptl_crystal_size_max 0.32
_exptl_crystal_size_mid 0.22
_exptl_crystal_size_min 0.16
_refine_diff_density_max 0.221
_refine_diff_density_min -0.196
_refine_ls_extinction_method none
_refine_ls_goodness_of_fit_ref 0.873
_refine_ls_hydrogen_treatment constr
_refine_ls_matrix_type full
_refine_ls_number_parameters 358
_refine_ls_number_reflns 5234
_refine_ls_number_restraints 2
_refine_ls_restrained_S_all 0.930
_refine_ls_R_factor_all 0.1138
_refine_ls_R_factor_gt 0.0501
_refine_ls_shift/su_max 0.015
_refine_ls_shift/su_mean 0.000
_refine_ls_structure_factor_coef Fsqd
_refine_ls_weighting_details 'calc w = 1/[\s^2^(Fo^2^)+(0.0438P)^2^] where P=(Fo^2^+2Fc^2^)/3'
_refine_ls_weighting_scheme calc
_refine_ls_wR_factor_gt 0.0928
_refine_ls_wR_factor_ref 0.1073
_reflns_number_gt 2724
_reflns_number_total 5247
_reflns_threshold_expression I>2\s(I)
_cod_data_source_file ob2026.cif
_cod_data_source_block I
_cod_depositor_comments
;
The following automatic conversions were performed:
'_symmetry_cell_setting' value 'Triclinic' changed to 'triclinic'
according to '/home/saulius/struct/CIF-dictionaries/cif_core.dic'
dictionary named 'cif_core.dic' version 2.4.1 from
2010-06-29.

'_geom_bond_publ_flag' value 'Yes' changed to 'yes' according
to '/home/saulius/struct/CIF-dictionaries/cif_core.dic' dictionary named
'cif_core.dic' version 2.4.1 from 2010-06-29 (7
times).

'_geom_angle_publ_flag' value 'Yes' changed to 'yes' according to
'/home/saulius/struct/CIF-dictionaries/cif_core.dic' dictionary named
'cif_core.dic' version 2.4.1 from 2010-06-29 (6
times).

'_geom_torsion_publ_flag' value 'Yes' changed to 'yes' according
to '/home/saulius/struct/CIF-dictionaries/cif_core.dic' dictionary named
'cif_core.dic' version 2.4.1 from 2010-06-29 (4 times).

Automatic conversion script
Id: cif_fix_enum 1527 2010-12-29 10:47:43Z saulius 

The following automatic conversions were performed:

'_symmetry_cell_setting' value 'Triclinic' changed to 'triclinic'
according to /home/saulius/struct/CIF-dictionaries/cif_core.dic
dictionary named 'cif_core.dic' version 2.4.1 from
2010-06-29.

'_geom_bond_publ_flag' value 'Yes' changed to 'yes'
according to /home/saulius/struct/CIF-dictionaries/cif_core.dic
dictionary named 'cif_core.dic' version 2.4.1 from 2010-06-29 (7
times).

'_geom_angle_publ_flag' value 'Yes' changed to 'yes'
according to /home/saulius/struct/CIF-dictionaries/cif_core.dic
dictionary named 'cif_core.dic' version 2.4.1 from 2010-06-29 (6
times).

'_geom_torsion_publ_flag' value 'Yes' changed to 'yes'
according to /home/saulius/struct/CIF-dictionaries/cif_core.dic
dictionary named 'cif_core.dic' version 2.4.1 from 2010-06-29 (4
times).

Automatic conversion script
Id: cif_fix_values 1715 2011-07-08 13:25:40Z adriana 
;
_cod_original_sg_symbol_H-M P-1
_cod_database_code 2209617
_cod_database_fobs_code 2209617

loop_
_symmetry_equiv_pos_as_xyz
'x, y, z'
'-x, -y, -z'

loop_
_atom_site_type_symbol
_atom_site_label
_atom_site_fract_x
_atom_site_fract_y
_atom_site_fract_z
_atom_site_U_iso_or_equiv
_atom_site_adp_type
_atom_site_calc_flag
_atom_site_refinement_flags
_atom_site_occupancy
S S1 0.93534(9) 0.30435(9) 0.53052(4) 0.0544(2) Uani d . 1
O O1 0.5183(2) 0.5358(2) 0.61084(12) 0.0583(6) Uani d . 1
H H1 0.4350 0.5582 0.6019 0.088 Uiso d R 1
N N1 0.7413(2) 0.3847(2) 0.43005(13) 0.0468(6) Uani d . 1
N N2 0.6920(3) 0.3941(3) 0.55618(13) 0.0556(7) Uani d . 1
H H2 0.6078 0.4180 0.5418 0.067 Uiso calc R 1
N N3 0.7463(3) 0.3820(3) 0.63242(13) 0.0503(6) Uani d . 1
C C1 1.0356(4) 0.1768(4) 0.13054(19) 0.0717(10) Uani d . 1
H H1A 1.0324 0.2686 0.1167 0.108 Uiso calc R 1
H H1B 1.0953 0.1400 0.0993 0.108 Uiso calc R 1
H H1C 1.0831 0.1832 0.1846 0.108 Uiso calc R 1
C C2 0.8716(3) 0.0797(3) 0.11643(15) 0.0494(7) Uani d . 1
C C3 0.8459(4) -0.0510(4) 0.07691(16) 0.0597(9) Uani d . 1
H H3 0.9288 -0.0736 0.0604 0.072 Uiso calc R 1
C C4 0.7019(4) -0.1496(4) 0.06082(17) 0.0614(9) Uani d . 1
C C5 0.5809(4) -0.1084(4) 0.08087(17) 0.0641(9) Uani d . 1
H H5 0.4819 -0.1713 0.0685 0.077 Uiso calc R 1
C C6 0.6811(5) -0.2950(4) 0.0219(2) 0.0880(12) Uani d . 1
H H6A 0.7669 -0.3293 0.0441 0.132 Uiso calc R 1
H H6B 0.6775 -0.2905 -0.0329 0.132 Uiso calc R 1
H H6C 0.5857 -0.3574 0.0298 0.132 Uiso calc R 1
C C7 0.5989(3) 0.0228(4) 0.11887(16) 0.0556(8) Uani d . 1
C C8 0.7473(3) 0.1177(3) 0.14111(15) 0.0482(7) Uani d . 1
C C9 0.4513(4) 0.0550(4) 0.1324(2) 0.0804(11) Uani d . 1
H H9A 0.4624 0.1538 0.1305 0.121 Uiso calc R 1
H H9B 0.4329 0.0292 0.1826 0.121 Uiso calc R 1
H H9C 0.3651 0.0024 0.0928 0.121 Uiso calc R 1
C C10 0.7741(3) 0.2589(3) 0.18757(15) 0.0514(8) Uani d . 1
C C11 0.7637(4) 0.3735(4) 0.13277(19) 0.0759(10) Uani d . 1
H H11A 0.7801 0.4616 0.1630 0.114 Uiso calc R 1
H H11B 0.6627 0.3483 0.0993 0.114 Uiso calc R 1
H H11C 0.8419 0.3823 0.1017 0.114 Uiso calc R 1
C C12 0.9211(3) 0.3107(3) 0.25517(15) 0.0547(8) Uani d . 1
H H12A 0.9600 0.2352 0.2760 0.066 Uiso calc R 1
H H12B 1.0043 0.3843 0.2422 0.066 Uiso calc R 1
C C13 0.6784(3) 0.2659(3) 0.25218(16) 0.0575(8) Uani d . 1
H H13A 0.5947 0.3089 0.2375 0.069 Uiso calc R 1
H H13B 0.6408 0.1763 0.2721 0.069 Uiso calc R 1
C C14 0.8242(3) 0.3652(3) 0.30556(16) 0.0525(8) Uani d . 1
H H14 0.8290 0.4632 0.2972 0.063 Uiso calc R 1
C C15 0.8466(3) 0.3493(3) 0.39036(15) 0.0466(7) Uani d . 1
C C16 0.9572(3) 0.3031(3) 0.43456(16) 0.0522(8) Uani d . 1
H H16 1.0347 0.2745 0.4159 0.063 Uiso calc R 1
C C17 0.7769(3) 0.3669(3) 0.50366(16) 0.0467(7) Uani d . 1
C C18 0.6734(3) 0.4072(3) 0.68492(16) 0.0449(7) Uani d . 1
C C19 0.5217(3) 0.4494(3) 0.67214(16) 0.0487(7) Uani d . 1
H H19 0.5195 0.5043 0.7198 0.058 Uiso calc R 1
C C20 0.3861(3) 0.3170(3) 0.65922(16) 0.0476(7) Uani d . 1
C C21 0.3219(4) 0.2680(4) 0.7208(2) 0.0756(10) Uani d . 1
H H21 0.3593 0.3187 0.7697 0.091 Uiso calc R 1
C C22 0.2025(5) 0.1445(5) 0.7118(3) 0.0973(14) Uani d . 1
H H22 0.1603 0.1126 0.7543 0.117 Uiso calc R 1
C C23 0.1473(5) 0.0700(4) 0.6404(3) 0.0889(12) Uani d . 1
H H23 0.0681 -0.0138 0.6341 0.107 Uiso calc R 1
C C24 0.2083(4) 0.1183(4) 0.5778(3) 0.0860(12) Uani d . 1
H H24 0.1698 0.0678 0.5289 0.103 Uiso calc R 1
C C25 0.3269(4) 0.2417(4) 0.5872(2) 0.0708(10) Uani d . 1
H H25 0.3672 0.2744 0.5444 0.085 Uiso calc R 1
C C26 0.7409(3) 0.3817(3) 0.76445(15) 0.0466(7) Uani d . 1
C C27 0.7145(4) 0.4408(3) 0.83240(17) 0.0609(8) Uani d . 1
H H27 0.6501 0.5001 0.8290 0.073 Uiso calc R 1
C C28 0.7814(4) 0.4136(4) 0.90485(18) 0.0704(10) Uani d . 1
H H28 0.7608 0.4537 0.9494 0.084 Uiso calc R 1
C C29 0.8766(4) 0.3291(4) 0.9115(2) 0.0815(11) Uani d . 1
H H29 0.9221 0.3113 0.9604 0.098 Uiso calc R 1
C C30 0.9056(5) 0.2701(5) 0.8458(2) 0.0915(13) Uani d . 1
H H30 0.9708 0.2116 0.8502 0.110 Uiso calc R 1
C C31 0.8389(4) 0.2963(4) 0.77321(18) 0.0709(10) Uani d . 1
H H31 0.8605 0.2555 0.7291 0.085 Uiso calc R 1
O O2 0.2460(3) 0.1945(3) 0.3730(2) 0.1140(10) Uani d . 1
H H2A 0.3216 0.2641 0.3853 0.171 Uiso d R 1
C C32 0.2902(6) 0.0861(6) 0.3398(3) 0.1315(19) Uani d D 1
H H32A 0.3320 0.1172 0.2945 0.158 Uiso calc R 1
H H32B 0.1982 0.0075 0.3217 0.158 Uiso calc R 1
C C33 0.4063(6) 0.0365(6) 0.3917(3) 0.1415(19) Uani d D 1
H H33A 0.4996 0.1123 0.4082 0.212 Uiso calc R 1
H H33B 0.4292 -0.0393 0.3643 0.212 Uiso calc R 1
H H33C 0.3657 0.0039 0.4364 0.212 Uiso calc R 1

loop_
_atom_site_aniso_label
_atom_site_aniso_U_11
_atom_site_aniso_U_22
_atom_site_aniso_U_33
_atom_site_aniso_U_12
_atom_site_aniso_U_13
_atom_site_aniso_U_23
S1 0.0524(5) 0.0645(6) 0.0512(5) 0.0263(4) 0.0083(3) 0.0031(4)
O1 0.0549(12) 0.0659(15) 0.0664(13) 0.0296(11) 0.0197(10) 0.0239(11)
N1 0.0472(14) 0.0539(16) 0.0417(14) 0.0165(12) 0.0112(11) 0.0061(11)
N2 0.0523(15) 0.080(2) 0.0445(15) 0.0326(14) 0.0134(12) 0.0140(13)
N3 0.0504(14) 0.0618(17) 0.0428(14) 0.0223(13) 0.0091(11) 0.0096(12)
C1 0.063(2) 0.087(3) 0.066(2) 0.0131(19) 0.0282(17) 0.0015(19)
C2 0.0555(18) 0.056(2) 0.0403(16) 0.0173(15) 0.0141(13) 0.0096(15)
C3 0.074(2) 0.069(3) 0.0439(18) 0.032(2) 0.0116(15) 0.0099(17)
C4 0.079(2) 0.055(2) 0.0484(19) 0.021(2) 0.0042(17) 0.0080(16)
C5 0.058(2) 0.067(3) 0.057(2) 0.0068(18) 0.0045(16) 0.0034(18)
C6 0.104(3) 0.069(3) 0.087(3) 0.028(2) 0.006(2) -0.003(2)
C7 0.054(2) 0.069(2) 0.0428(17) 0.0151(17) 0.0093(14) 0.0091(16)
C8 0.0572(19) 0.055(2) 0.0362(15) 0.0200(16) 0.0112(13) 0.0119(14)
C9 0.054(2) 0.105(3) 0.077(2) 0.019(2) 0.0102(17) -0.004(2)
C10 0.0602(19) 0.058(2) 0.0423(16) 0.0205(16) 0.0164(14) 0.0134(15)
C11 0.108(3) 0.071(3) 0.059(2) 0.035(2) 0.0245(19) 0.0228(19)
C12 0.0569(18) 0.058(2) 0.0500(18) 0.0124(16) 0.0196(14) 0.0055(15)
C13 0.0558(19) 0.073(2) 0.0510(18) 0.0277(17) 0.0143(14) 0.0079(16)
C14 0.0650(19) 0.0485(19) 0.0484(18) 0.0191(16) 0.0176(15) 0.0063(14)
C15 0.0498(17) 0.0441(19) 0.0475(17) 0.0130(14) 0.0152(14) 0.0010(14)
C16 0.0487(17) 0.056(2) 0.0564(18) 0.0201(15) 0.0154(14) 0.0010(15)
C17 0.0432(16) 0.0510(19) 0.0475(18) 0.0150(14) 0.0112(13) 0.0037(14)
C18 0.0449(16) 0.0454(18) 0.0462(17) 0.0150(14) 0.0103(13) 0.0048(14)
C19 0.0527(18) 0.056(2) 0.0440(17) 0.0220(16) 0.0138(13) 0.0138(15)
C20 0.0457(16) 0.053(2) 0.0508(18) 0.0218(15) 0.0132(14) 0.0113(15)
C21 0.074(2) 0.085(3) 0.060(2) 0.007(2) 0.0123(18) 0.021(2)
C22 0.090(3) 0.099(4) 0.092(3) -0.002(3) 0.020(2) 0.044(3)
C23 0.072(3) 0.058(3) 0.129(4) 0.008(2) 0.013(3) 0.024(3)
C24 0.067(2) 0.082(3) 0.100(3) 0.012(2) 0.012(2) -0.019(2)
C25 0.056(2) 0.083(3) 0.071(2) 0.011(2) 0.0221(17) -0.005(2)
C26 0.0446(16) 0.0479(19) 0.0446(17) 0.0113(14) 0.0053(13) 0.0020(14)
C27 0.064(2) 0.065(2) 0.056(2) 0.0214(17) 0.0129(16) 0.0042(17)
C28 0.078(2) 0.082(3) 0.046(2) 0.015(2) 0.0088(17) 0.0056(18)
C29 0.089(3) 0.098(3) 0.053(2) 0.027(2) -0.0018(19) 0.016(2)
C30 0.114(3) 0.108(3) 0.064(2) 0.062(3) -0.001(2) 0.016(2)
C31 0.083(2) 0.084(3) 0.053(2) 0.043(2) 0.0056(17) 0.0097(18)
O2 0.091(2) 0.093(2) 0.168(3) 0.0252(17) 0.058(2) 0.001(2)
C32 0.104(4) 0.137(5) 0.156(5) 0.042(4) 0.035(3) -0.035(4)
C33 0.130(5) 0.136(5) 0.164(5) 0.046(4) 0.030(4) 0.022(4)

loop_
_atom_type_symbol
_atom_type_description
_atom_type_scat_dispersion_real
_atom_type_scat_dispersion_imag
_atom_type_scat_source
C C 0.0033 0.0016 'International Tables Vol C Tables 4.2.6.8 and 6.1.1.4'
H H 0.0000 0.0000 'International Tables Vol C Tables 4.2.6.8 and 6.1.1.4'
N N 0.0061 0.0033 'International Tables Vol C Tables 4.2.6.8 and 6.1.1.4'
O O 0.0106 0.0060 'International Tables Vol C Tables 4.2.6.8 and 6.1.1.4'
S S 0.1246 0.1234 'International Tables Vol C Tables 4.2.6.8 and 6.1.1.4'

loop_
_geom_angle_atom_site_label_1
_geom_angle_atom_site_label_2
_geom_angle_atom_site_label_3
_geom_angle
_geom_angle_publ_flag
C17 S1 C16 88.17(14) yes
C19 O1 H1 111.2 ?
C17 N1 C15 109.9(2) yes
N3 N2 C17 117.2(2) yes
N3 N2 H2 121.4 ?
C17 N2 H2 121.4 ?
C18 N3 N2 120.6(2) yes
C2 C1 H1A 109.5 ?
C2 C1 H1B 109.5 ?
H1A C1 H1B 109.5 ?
C2 C1 H1C 109.5 ?
H1A C1 H1C 109.5 ?
H1B C1 H1C 109.5 ?
C3 C2 C8 119.9(3) ?
C3 C2 C1 116.9(3) ?
C8 C2 C1 123.2(3) ?
C2 C3 C4 122.6(3) ?
C2 C3 H3 118.7 ?
C4 C3 H3 118.7 ?
C5 C4 C3 116.8(3) ?
C5 C4 C6 122.3(3) ?
C3 C4 C6 120.9(3) ?
C4 C5 C7 123.0(3) ?
C4 C5 H5 118.5 ?
C7 C5 H5 118.5 ?
C4 C6 H6A 109.5 ?
C4 C6 H6B 109.5 ?
H6A C6 H6B 109.5 ?
C4 C6 H6C 109.5 ?
H6A C6 H6C 109.5 ?
H6B C6 H6C 109.5 ?
C5 C7 C8 119.9(3) ?
C5 C7 C9 116.3(3) ?
C8 C7 C9 123.8(3) ?
C7 C8 C2 117.4(3) ?
C7 C8 C10 121.7(3) ?
C2 C8 C10 120.8(3) ?
C7 C9 H9A 109.5 ?
C7 C9 H9B 109.5 ?
H9A C9 H9B 109.5 ?
C7 C9 H9C 109.5 ?
H9A C9 H9C 109.5 ?
H9B C9 H9C 109.5 ?
C8 C10 C11 110.6(2) ?
C8 C10 C13 118.3(2) ?
C11 C10 C13 111.0(3) ?
C8 C10 C12 118.2(2) ?
C11 C10 C12 111.0(3) ?
C13 C10 C12 85.60(19) no
C10 C11 H11A 109.5 ?
C10 C11 H11B 109.5 ?
H11A C11 H11B 109.5 ?
C10 C11 H11C 109.5 ?
H11A C11 H11C 109.5 ?
H11B C11 H11C 109.5 ?
C14 C12 C10 89.9(2) no
C14 C12 H12A 113.7 ?
C10 C12 H12A 113.7 ?
C14 C12 H12B 113.7 ?
C10 C12 H12B 113.7 ?
H12A C12 H12B 110.9 ?
C14 C13 C10 89.9(2) no
C14 C13 H13A 113.7 ?
C10 C13 H13A 113.7 ?
C14 C13 H13B 113.7 ?
C10 C13 H13B 113.7 ?
H13A C13 H13B 110.9 ?
C15 C14 C12 120.5(2) ?
C15 C14 C13 117.4(2) ?
C12 C14 C13 87.6(2) no
C15 C14 H14 109.8 ?
C12 C14 H14 109.8 ?
C13 C14 H14 109.8 ?
C16 C15 N1 114.8(2) ?
C16 C15 C14 128.2(3) ?
N1 C15 C14 117.0(2) ?
C15 C16 S1 110.9(2) ?
C15 C16 H16 124.5 ?
S1 C16 H16 124.5 ?
N1 C17 N2 122.2(2) ?
N1 C17 S1 116.1(2) ?
N2 C17 S1 121.7(2) ?
N3 C18 C26 114.5(2) yes
N3 C18 C19 126.6(2) yes
C26 C18 C19 118.7(2) no
O1 C19 C20 114.1(2) ?
O1 C19 C18 109.6(2) ?
C20 C19 C18 108.7(2) no
O1 C19 H19 108.1 ?
C20 C19 H19 108.1 ?
C18 C19 H19 108.1 ?
C21 C20 C25 118.3(3) ?
C21 C20 C19 119.8(3) ?
C25 C20 C19 122.0(3) ?
C20 C21 C22 121.3(4) ?
C20 C21 H21 119.4 ?
C22 C21 H21 119.4 ?
C23 C22 C21 119.6(4) ?
C23 C22 H22 120.2 ?
C21 C22 H22 120.2 ?
C22 C23 C24 120.0(4) ?
C22 C23 H23 120.0 ?
C24 C23 H23 120.0 ?
C23 C24 C25 120.0(4) ?
C23 C24 H24 120.0 ?
C25 C24 H24 120.0 ?
C20 C25 C24 120.8(3) ?
C20 C25 H25 119.6 ?
C24 C25 H25 119.6 ?
C31 C26 C27 116.6(3) ?
C31 C26 C18 119.1(3) ?
C27 C26 C18 124.2(3) ?
C28 C27 C26 121.5(3) ?
C28 C27 H27 119.2 ?
C26 C27 H27 119.2 ?
C29 C28 C27 120.4(3) ?
C29 C28 H28 119.8 ?
C27 C28 H28 119.8 ?
C28 C29 C30 119.5(3) ?
C28 C29 H29 120.3 ?
C30 C29 H29 120.3 ?
C29 C30 C31 120.5(4) ?
C29 C30 H30 119.7 ?
C31 C30 H30 119.7 ?
C30 C31 C26 121.4(3) ?
C30 C31 H31 119.3 ?
C26 C31 H31 119.3 ?
C32 O2 H2A 109.5 ?
O2 C32 C33 114.9(5) ?
O2 C32 H32A 108.5 ?
C33 C32 H32A 108.5 ?
O2 C32 H32B 108.5 ?
C33 C32 H32B 108.5 ?
H32A C32 H32B 107.5 ?
C32 C33 H33A 109.5 ?
C32 C33 H33B 109.5 ?
H33A C33 H33B 109.5 ?
C32 C33 H33C 109.5 ?
H33A C33 H33C 109.5 ?
H33B C33 H33C 109.5 ?

loop_
_geom_bond_atom_site_label_1
_geom_bond_atom_site_label_2
_geom_bond_distance
_geom_bond_publ_flag
S1 C17 1.716(3) yes
S1 C16 1.730(3) yes
O1 C19 1.409(3) ?
O1 H1 0.8352 ?
N1 C17 1.306(3) yes
N1 C15 1.385(3) yes
N2 N3 1.363(3) yes
N2 C17 1.364(3) yes
N2 H2 0.8600 ?
N3 C18 1.279(3) yes
C1 C2 1.515(4) ?
C1 H1A 0.9600 ?
C1 H1B 0.9600 ?
C1 H1C 0.9600 ?
C2 C3 1.380(4) ?
C2 C8 1.413(4) ?
C3 C4 1.382(4) ?
C3 H3 0.9300 ?
C4 C5 1.366(4) ?
C4 C6 1.513(5) ?
C5 C7 1.387(4) ?
C5 H5 0.9300 ?
C6 H6A 0.9600 ?
C6 H6B 0.9600 ?
C6 H6C 0.9600 ?
C7 C8 1.400(4) ?
C7 C9 1.516(4) ?
C8 C10 1.521(4) ?
C9 H9A 0.9600 ?
C9 H9B 0.9600 ?
C9 H9C 0.9600 ?
C10 C11 1.535(4) ?
C10 C13 1.558(4) no
C10 C12 1.569(4) no
C11 H11A 0.9600 ?
C11 H11B 0.9600 ?
C11 H11C 0.9600 ?
C12 C14 1.529(4) no
C12 H12A 0.9700 ?
C12 H12B 0.9700 ?
C13 C14 1.540(4) no
C13 H13A 0.9700 ?
C13 H13B 0.9700 ?
C14 C15 1.487(4) no
C14 H14 0.9800 ?
C15 C16 1.350(4) ?
C16 H16 0.9300 ?
C18 C26 1.482(4) no
C18 C19 1.528(4) no
C19 C20 1.518(4) ?
C19 H19 0.9800 ?
C20 C21 1.369(4) ?
C20 C25 1.374(4) ?
C21 C22 1.384(5) ?
C21 H21 0.9300 ?
C22 C23 1.360(5) ?
C22 H22 0.9300 ?
C23 C24 1.369(5) ?
C23 H23 0.9300 ?
C24 C25 1.379(5) ?
C24 H24 0.9300 ?
C25 H25 0.9300 ?
C26 C31 1.379(4) ?
C26 C27 1.389(4) ?
C27 C28 1.379(4) ?
C27 H27 0.9300 ?
C28 C29 1.351(5) ?
C28 H28 0.9300 ?
C29 C30 1.364(5) ?
C29 H29 0.9300 ?
C30 C31 1.377(4) ?
C30 H30 0.9300 ?
C31 H31 0.9300 ?
O2 C32 1.381(5) ?
O2 H2A 0.8214 ?
C32 C33 1.471(6) ?
C32 H32A 0.9700 ?
C32 H32B 0.9700 ?
C33 H33A 0.9600 ?
C33 H33B 0.9600 ?
C33 H33C 0.9600 ?

loop_
_geom_hbond_atom_site_label_D
_geom_hbond_atom_site_label_H
_geom_hbond_atom_site_label_A
_geom_hbond_site_symmetry_A
_geom_hbond_distance_DH
_geom_hbond_distance_HA
_geom_hbond_distance_DA
_geom_hbond_angle_DHA
O1 H1 N1 2_666 0.84 1.84 2.674(3) 172
O2 H2A O1 2_666 0.82 2.12 2.913(4) 163
N2 H2 O1 . 0.86 2.06 2.642(3) 126
C16 H16 O2 1_655 0.93 2.49 3.412(4) 177

loop_
_geom_torsion_atom_site_label_1
_geom_torsion_atom_site_label_2
_geom_torsion_atom_site_label_3
_geom_torsion_atom_site_label_4
_geom_torsion
_geom_torsion_publ_flag
C17 N2 N3 C18 179.4(3) yes
C8 C2 C3 C4 -0.9(4) ?
C1 C2 C3 C4 179.5(3) ?
C2 C3 C4 C5 4.7(4) ?
C2 C3 C4 C6 -176.0(3) ?
C3 C4 C5 C7 -2.9(4) ?
C6 C4 C5 C7 177.8(3) ?
C4 C5 C7 C8 -2.6(4) ?
C4 C5 C7 C9 176.4(3) ?
C5 C7 C8 C2 6.2(4) ?
C9 C7 C8 C2 -172.6(3) ?
C5 C7 C8 C10 -175.9(2) ?
C9 C7 C8 C10 5.3(4) ?
C3 C2 C8 C7 -4.6(4) ?
C1 C2 C8 C7 174.9(3) ?
C3 C2 C8 C10 177.5(2) ?
C1 C2 C8 C10 -3.0(4) ?
C7 C8 C10 C11 -91.6(3) ?
C2 C8 C10 C11 86.2(3) ?
C7 C8 C10 C13 37.9(4) ?
C2 C8 C10 C13 -144.3(2) ?
C7 C8 C10 C12 138.8(3) ?
C2 C8 C10 C12 -43.4(3) ?
C8 C10 C12 C14 -139.7(3) ?
C11 C10 C12 C14 91.0(3) ?
C13 C10 C12 C14 -19.8(2) ?
C8 C10 C13 C14 139.5(2) ?
C11 C10 C13 C14 -91.2(3) ?
C12 C10 C13 C14 19.7(2) ?
C10 C12 C14 C15 140.7(3) ?
C10 C12 C14 C13 20.0(2) ?
C10 C13 C14 C15 -143.6(3) ?
C10 C13 C14 C12 -20.2(2) ?
C17 N1 C15 C16 1.2(4) ?
C17 N1 C15 C14 -179.3(2) ?
C12 C14 C15 C16 7.5(5) ?
C13 C14 C15 C16 112.1(3) ?
C12 C14 C15 N1 -171.9(3) ?
C13 C14 C15 N1 -67.4(3) ?
N1 C15 C16 S1 -0.9(3) ?
C14 C15 C16 S1 179.7(2) ?
C17 S1 C16 C15 0.2(2) ?
C15 N1 C17 N2 179.9(3) ?
C15 N1 C17 S1 -1.0(3) ?
N3 N2 C17 N1 -175.2(3) ?
N3 N2 C17 S1 5.8(4) yes
C16 S1 C17 N1 0.5(2) ?
C16 S1 C17 N2 179.5(3) ?
N2 N3 C18 C26 176.6(2) yes
N2 N3 C18 C19 1.3(5) yes
N3 C18 C19 O1 -35.3(4) yes
C26 C18 C19 O1 149.6(2) ?
N3 C18 C19 C20 90.1(3) ?
C26 C18 C19 C20 -85.1(3) ?
O1 C19 C20 C21 -142.9(3) ?
C18 C19 C20 C21 94.4(3) ?
O1 C19 C20 C25 38.6(4) ?
C18 C19 C20 C25 -84.1(3) ?
C25 C20 C21 C22 1.3(5) ?
C19 C20 C21 C22 -177.3(3) ?
C20 C21 C22 C23 -0.1(6) ?
C21 C22 C23 C24 -0.9(6) ?
C22 C23 C24 C25 0.7(6) ?
C21 C20 C25 C24 -1.5(5) ?
C19 C20 C25 C24 177.0(3) ?
C23 C24 C25 C20 0.6(5) ?
N3 C18 C26 C31 -19.7(4) ?
C19 C18 C26 C31 156.0(3) ?
N3 C18 C26 C27 159.1(3) ?
C19 C18 C26 C27 -25.2(4) ?
C31 C26 C27 C28 -0.9(5) ?
C18 C26 C27 C28 -179.7(3) ?
C26 C27 C28 C29 0.7(5) ?
C27 C28 C29 C30 -0.4(6) ?
C28 C29 C30 C31 0.2(6) ?
C29 C30 C31 C26 -0.3(6) ?
C27 C26 C31 C30 0.7(5) ?
C18 C26 C31 C30 179.5(3) ?
